data_7013214
loop_
_publ_author_name
'Anderson, Kirsty M.'
'Baylies, Christian J.'
'Monowar Jahan, A. H. M.'
'Norman, Nicholas C.'
'Orpen, A. Guy'
'Starbuck, Jonathan'

_publ_section_title
;
 Coordination complexes of the bismuth(iii) thiolates Bi(SC6F5)3 and
 Bi(SC6Cl5)3 with pyridine ligands
;
_journal_issue 16
_journal_name_full 'Dalton Transactions'
_journal_page_first 3270
_journal_paper_doi 10.1039/b305711a
_journal_year 2003
_chemical_formula_moiety 'C18 Bi F15 S3, 3(C6 H7 N)'
_chemical_formula_sum 'C36 H21 Bi F15 N3 S3'
_chemical_formula_weight 1085.72
_chemical_name_systematic
;
?
;
_space_group_IT_number 14
_symmetry_cell_setting monoclinic
_symmetry_space_group_name_Hall '-P 2yn'
_symmetry_space_group_name_H-M 'P 1 21/n 1'
_atom_sites_solution_hydrogens geom
_atom_sites_solution_primary direct
_atom_sites_solution_secondary difmap
_audit_creation_method SHELXL-97
_cell_angle_alpha 90.00
_cell_angle_beta 98.982(2)
_cell_angle_gamma 90.00
_cell_formula_units_Z 4
_cell_length_a 9.3018(12)
_cell_length_b 17.925(2)
_cell_length_c 23.774(3)
_cell_measurement_reflns_used 997
_cell_measurement_temperature 173(2)
_cell_measurement_theta_max 26.11
_cell_measurement_theta_min 2.74
_cell_volume 3915.3(8)
_computing_cell_refinement 'Brucker SMART'
_computing_data_collection 'Brucker SMART'
_computing_data_reduction 'Brucker SHELXTL'
_computing_molecular_graphics 'Brucker SHELXTL'
_computing_publication_material 'Brucker SHELXTL'
_computing_structure_refinement 'SHELXL-97 (Sheldrick, 1997)'
_computing_structure_solution 'SHELXS-97 (Sheldrick, 1990)'
_diffrn_ambient_temperature 173(2)
_diffrn_measured_fraction_theta_full 0.991
_diffrn_measured_fraction_theta_max 0.991
_diffrn_measurement_device_type 'CCD area detector'
_diffrn_measurement_method '\w scans'
_diffrn_radiation_monochromator graphite
_diffrn_radiation_source 'fine-focus sealed tube'
_diffrn_radiation_type MoK\a
_diffrn_radiation_wavelength 0.71073
_diffrn_reflns_av_R_equivalents 0.0388
_diffrn_reflns_av_sigmaI/netI 0.0506
_diffrn_reflns_limit_h_max 12
_diffrn_reflns_limit_h_min -11
_diffrn_reflns_limit_k_max 23
_diffrn_reflns_limit_k_min -21
_diffrn_reflns_limit_l_max 16
_diffrn_reflns_limit_l_min -30
_diffrn_reflns_number 25092
_diffrn_reflns_theta_full 27.51
_diffrn_reflns_theta_max 27.51
_diffrn_reflns_theta_min 1.73
_diffrn_standards_decay_% 0
_exptl_absorpt_coefficient_mu 4.766
_exptl_absorpt_correction_T_max 0.238
_exptl_absorpt_correction_T_min 0.192
_exptl_absorpt_correction_type multi-scan
_exptl_absorpt_process_details 'SADABS (Sheldrick, 1998)'
_exptl_crystal_colour yellow
_exptl_crystal_density_diffrn 1.842
_exptl_crystal_density_method 'not measured'
_exptl_crystal_description block
_exptl_crystal_F_000 2096
_exptl_crystal_size_max 0.3
_exptl_crystal_size_mid 0.3
_exptl_crystal_size_min 0.3
_refine_diff_density_max 0.537
_refine_diff_density_min -0.594
_refine_diff_density_rms 0.089
_refine_ls_extinction_coef 0.00018(3)
_refine_ls_extinction_expression Fc^*^=kFc[1+0.001xFc^2^\l^3^/sin(2\q)]^-1/4^
_refine_ls_extinction_method SHELXL
_refine_ls_goodness_of_fit_ref 0.940
_refine_ls_hydrogen_treatment constr
_refine_ls_matrix_type full
_refine_ls_number_parameters 527
_refine_ls_number_reflns 8904
_refine_ls_number_restraints 0
_refine_ls_restrained_S_all 0.940
_refine_ls_R_factor_all 0.0498
_refine_ls_R_factor_gt 0.0280
_refine_ls_shift/su_max 0.002
_refine_ls_shift/su_mean 0.000
_refine_ls_structure_factor_coef Fsqd
_refine_ls_weighting_details 'calc w=1/[\s^2^(Fo^2^)+(0.0188P)^2^+0.0000P] where P=(Fo^2^+2Fc^2^)/3'
_refine_ls_weighting_scheme calc
_refine_ls_wR_factor_gt 0.0476
_refine_ls_wR_factor_ref 0.0518
_reflns_number_gt 6592
_reflns_number_total 8904
_reflns_threshold_expression >2\s(I)
_cod_data_source_file b305711a.txt
_cod_data_source_block 6
_cod_depositor_comments
;
The following automatic conversions were performed:
'_symmetry_cell_setting' value 'Monoclinic' changed to 'monoclinic'
according to '/home/saulius/struct/CIF-dictionaries/cif_core.dic'
dictionary named 'cif_core.dic' version 2.4.1 from 2010-06-29.

Automatic conversion script
Id: cif_fix_enum 1527 2010-12-29 10:47:43Z saulius 
;
_cod_original_sg_symbol_H-M P2(1)/n
_cod_database_code 7013214

loop_
_symmetry_equiv_pos_as_xyz
'x, y, z'
'-x+1/2, y+1/2, -z+1/2'
'-x, -y, -z'
'x-1/2, -y-1/2, z-1/2'

loop_
_atom_site_label
_atom_site_type_symbol
_atom_site_fract_x
_atom_site_fract_y
_atom_site_fract_z
_atom_site_U_iso_or_equiv
_atom_site_adp_type
_atom_site_occupancy
_atom_site_symmetry_multiplicity
_atom_site_calc_flag
_atom_site_refinement_flags
_atom_site_disorder_assembly
_atom_site_disorder_group
Bi1 Bi 0.670836(14) 0.137348(7) 0.799168(5) 0.02931(5) Uani 1 1 d . . .
S1 S 0.89484(11) 0.07628(6) 0.76082(4) 0.0458(3) Uani 1 1 d . . .
S2 S 0.84276(10) 0.14443(5) 0.89846(4) 0.0377(2) Uani 1 1 d . . .
S3 S 0.77722(10) 0.27085(5) 0.77928(4) 0.0367(2) Uani 1 1 d . . .
N1 N 0.4463(3) 0.19893(16) 0.84681(15) 0.0422(8) Uani 1 1 d . . .
N2 N 0.5190(3) 0.15389(15) 0.68911(12) 0.0375(7) Uani 1 1 d . . .
N3 N 0.5643(3) 0.00227(16) 0.83187(12) 0.0379(7) Uani 1 1 d . . .
F12 F 1.0178(3) 0.14772(13) 0.66597(10) 0.0654(7) Uani 1 1 d . . .
F13 F 0.9360(3) 0.13022(14) 0.55349(10) 0.0780(8) Uani 1 1 d . . .
F14 F 0.7081(3) 0.04173(14) 0.51309(10) 0.0720(8) Uani 1 1 d . . .
F15 F 0.5604(3) -0.02966(12) 0.58705(10) 0.0645(7) Uani 1 1 d . . .
F16 F 0.6425(2) -0.01536(12) 0.69976(9) 0.0540(6) Uani 1 1 d . . .
F22 F 0.6400(2) 0.07277(11) 0.96981(8) 0.0427(5) Uani 1 1 d . . .
F23 F 0.6479(2) -0.06767(12) 1.00973(9) 0.0480(5) Uani 1 1 d . . .
F24 F 0.8562(2) -0.16318(11) 0.98770(9) 0.0479(6) Uani 1 1 d . . .
F25 F 1.0650(2) -0.11634(11) 0.92781(9) 0.0453(5) Uani 1 1 d . . .
F26 F 1.0593(2) 0.02273(11) 0.88648(8) 0.0445(5) Uani 1 1 d . . .
F32 F 0.5460(3) 0.34770(12) 0.69508(9) 0.0590(7) Uani 1 1 d . . .
F33 F 0.3301(3) 0.43537(14) 0.71842(11) 0.0821(9) Uani 1 1 d . . .
F35 F 0.5006(3) 0.41444(12) 0.91408(10) 0.0627(7) Uani 1 1 d . . .
F34 F 0.3046(3) 0.46874(13) 0.82758(12) 0.0805(8) Uani 1 1 d . . .
F36 F 0.7150(2) 0.32478(12) 0.89187(8) 0.0485(6) Uani 1 1 d . . .
C11 C 0.8333(4) 0.0654(2) 0.68690(15) 0.0381(9) Uani 1 1 d . . .
C12 C 0.9043(4) 0.1025(2) 0.64778(17) 0.0440(10) Uani 1 1 d . . .
C13 C 0.8639(5) 0.0942(2) 0.59038(17) 0.0494(10) Uani 1 1 d . . .
C14 C 0.7478(5) 0.0497(2) 0.56930(16) 0.0464(10) Uani 1 1 d . . .
C15 C 0.6747(4) 0.0138(2) 0.60697(18) 0.0441(10) Uani 1 1 d . . .
C16 C 0.7176(4) 0.02146(19) 0.66456(17) 0.0410(9) Uani 1 1 d . . .
C21 C 0.8458(3) 0.05246(18) 0.92473(13) 0.0302(8) Uani 1 1 d . . .
C22 C 0.7457(4) 0.02650(19) 0.95806(14) 0.0325(8) Uani 1 1 d . . .
C23 C 0.7483(4) -0.0444(2) 0.97887(14) 0.0321(8) Uani 1 1 d . . .
C24 C 0.8540(4) -0.09303(19) 0.96809(14) 0.0334(8) Uani 1 1 d . . .
C25 C 0.9583(4) -0.06993(19) 0.93674(14) 0.0328(8) Uani 1 1 d . . .
C26 C 0.9536(4) 0.0021(2) 0.91551(14) 0.0323(8) Uani 1 1 d . . .
C31 C 0.6361(4) 0.33083(18) 0.79294(15) 0.0335(9) Uani 1 1 d . . .
C32 C 0.5357(4) 0.3618(2) 0.75008(16) 0.0424(9) Uani 1 1 d . . .
C33 C 0.4260(4) 0.4077(2) 0.7612(2) 0.0533(12) Uani 1 1 d . . .
C34 C 0.4122(5) 0.4243(2) 0.8161(2) 0.0511(11) Uani 1 1 d . . .
C35 C 0.5113(5) 0.3967(2) 0.85990(17) 0.0446(10) Uani 1 1 d . . .
C36 C 0.6210(4) 0.35108(18) 0.84806(15) 0.0357(9) Uani 1 1 d . . .
C101 C 0.3236(4) 0.2183(2) 0.81353(18) 0.0519(11) Uani 1 1 d . . .
H101 H 0.3142 0.2075 0.7749 0.062 Uiso 1 1 calc R . .
C102 C 0.2095(4) 0.2535(2) 0.83328(19) 0.0542(12) Uani 1 1 d . . .
H102 H 0.1257 0.2658 0.8082 0.065 Uiso 1 1 calc R . .
C103 C 0.2203(4) 0.2706(2) 0.89064(18) 0.0436(10) Uani 1 1 d . . .
C104 C 0.3469(4) 0.25060(19) 0.92485(17) 0.0431(9) Uani 1 1 d . . .
H104 H 0.3593 0.2609 0.9636 0.052 Uiso 1 1 calc R . .
C105 C 0.4557(4) 0.2153(2) 0.90192(18) 0.0439(10) Uani 1 1 d . . .
H105 H 0.5402 0.2021 0.9262 0.053 Uiso 1 1 calc R . .
C106 C 0.1008(4) 0.3113(2) 0.9138(2) 0.0639(13) Uani 1 1 d . . .
H10A H 0.0659 0.2811 0.9421 0.096 Uiso 1 1 calc R . .
H10B H 0.0224 0.3213 0.8834 0.096 Uiso 1 1 calc R . .
H10C H 0.1378 0.3575 0.9306 0.096 Uiso 1 1 calc R . .
C201 C 0.5674(4) 0.19479(19) 0.64901(16) 0.0397(9) Uani 1 1 d . . .
H201 H 0.6510 0.2233 0.6592 0.048 Uiso 1 1 calc R . .
C202 C 0.4994(4) 0.19670(19) 0.59344(16) 0.0411(9) Uani 1 1 d . . .
H202 H 0.5368 0.2263 0.5671 0.049 Uiso 1 1 calc R . .
C203 C 0.3766(4) 0.1551(2) 0.57673(15) 0.0393(9) Uani 1 1 d . . .
C204 C 0.3265(4) 0.1120(2) 0.61781(16) 0.0437(10) Uani 1 1 d . . .
H204 H 0.2442 0.0824 0.6083 0.052 Uiso 1 1 calc R . .
C205 C 0.3987(4) 0.1131(2) 0.67253(15) 0.0413(9) Uani 1 1 d . . .
H205 H 0.3626 0.0842 0.6997 0.050 Uiso 1 1 calc R . .
C206 C 0.2988(5) 0.1564(2) 0.51624(17) 0.0636(13) Uani 1 1 d . . .
H20A H 0.3081 0.2050 0.5002 0.095 Uiso 1 1 calc R . .
H20B H 0.1976 0.1452 0.5157 0.095 Uiso 1 1 calc R . .
H20C H 0.3409 0.1198 0.4942 0.095 Uiso 1 1 calc R . .
C301 C 0.6216(4) -0.0648(2) 0.82564(15) 0.0445(10) Uani 1 1 d . . .
H301 H 0.6994 -0.0682 0.8055 0.053 Uiso 1 1 calc R . .
C302 C 0.5722(4) -0.1288(2) 0.84727(16) 0.0474(10) Uani 1 1 d . . .
H302 H 0.6147 -0.1744 0.8408 0.057 Uiso 1 1 calc R . .
C303 C 0.4585(4) -0.12612(19) 0.87892(16) 0.0407(9) Uani 1 1 d . . .
C304 C 0.4000(4) -0.05694(19) 0.88508(15) 0.0374(9) Uani 1 1 d . . .
H304 H 0.3235 -0.0518 0.9057 0.045 Uiso 1 1 calc R . .
C305 C 0.4528(4) 0.0045(2) 0.86125(15) 0.0363(9) Uani 1 1 d . . .
H305 H 0.4089 0.0503 0.8656 0.044 Uiso 1 1 calc R . .
C306 C 0.4014(5) -0.1944(2) 0.9054(2) 0.0769(15) Uani 1 1 d . . .
H30A H 0.3549 -0.1796 0.9370 0.115 Uiso 1 1 calc R . .
H30B H 0.4808 -0.2274 0.9186 0.115 Uiso 1 1 calc R . .
H30C H 0.3323 -0.2195 0.8776 0.115 Uiso 1 1 calc R . .

loop_
_atom_site_aniso_label
_atom_site_aniso_U_11
_atom_site_aniso_U_22
_atom_site_aniso_U_33
_atom_site_aniso_U_23
_atom_site_aniso_U_13
_atom_site_aniso_U_12
Bi1 0.02984(7) 0.03110(7) 0.02742(7) 0.00193(7) 0.00581(5) 0.00112(7)
S1 0.0403(6) 0.0596(7) 0.0384(6) -0.0041(5) 0.0094(4) 0.0134(5)
S2 0.0391(5) 0.0360(5) 0.0361(5) 0.0014(4) -0.0003(4) 0.0000(4)
S3 0.0363(5) 0.0360(5) 0.0376(5) 0.0028(4) 0.0049(4) -0.0048(4)
N1 0.0368(19) 0.0335(18) 0.058(2) 0.0024(16) 0.0129(16) 0.0024(14)
N2 0.0435(19) 0.0366(18) 0.0317(17) 0.0010(13) 0.0035(14) -0.0054(14)
N3 0.0381(18) 0.0410(18) 0.0355(18) 0.0014(14) 0.0089(14) -0.0013(14)
F12 0.0545(15) 0.0779(18) 0.0665(17) -0.0052(13) 0.0175(12) -0.0240(13)
F13 0.095(2) 0.092(2) 0.0537(17) 0.0115(14) 0.0319(14) -0.0217(17)
F14 0.104(2) 0.0721(17) 0.0380(15) -0.0042(12) 0.0044(14) -0.0044(15)
F15 0.0744(18) 0.0491(15) 0.0666(17) -0.0090(12) -0.0003(13) -0.0155(13)
F16 0.0608(15) 0.0472(14) 0.0562(15) 0.0105(11) 0.0161(12) -0.0071(11)
F22 0.0358(12) 0.0493(13) 0.0454(13) -0.0005(10) 0.0135(9) 0.0139(10)
F23 0.0425(13) 0.0577(14) 0.0477(14) 0.0072(11) 0.0188(10) 0.0004(11)
F24 0.0545(14) 0.0383(12) 0.0525(15) 0.0111(10) 0.0135(11) 0.0057(10)
F25 0.0430(13) 0.0455(13) 0.0494(14) 0.0006(10) 0.0137(10) 0.0166(10)
F26 0.0351(12) 0.0570(14) 0.0449(13) 0.0082(10) 0.0173(10) 0.0057(10)
F32 0.0794(17) 0.0553(15) 0.0362(14) 0.0063(11) -0.0105(12) 0.0054(12)
F33 0.0756(19) 0.0708(18) 0.086(2) 0.0165(15) -0.0325(16) 0.0235(14)
F35 0.0804(18) 0.0526(15) 0.0587(17) -0.0137(12) 0.0217(13) 0.0012(13)
F34 0.0694(19) 0.0573(16) 0.114(2) -0.0048(15) 0.0124(16) 0.0272(14)
F36 0.0543(14) 0.0562(13) 0.0308(12) 0.0021(10) -0.0071(10) 0.0063(11)
C11 0.043(2) 0.039(2) 0.035(2) -0.0067(16) 0.0141(18) 0.0097(18)
C12 0.043(2) 0.042(2) 0.049(3) -0.0055(19) 0.0145(19) -0.0030(18)
C13 0.064(3) 0.048(2) 0.040(3) 0.006(2) 0.022(2) -0.003(2)
C14 0.065(3) 0.042(2) 0.031(2) -0.0047(18) 0.005(2) 0.008(2)
C15 0.055(3) 0.027(2) 0.049(3) -0.0025(18) 0.003(2) 0.0009(18)
C16 0.048(2) 0.030(2) 0.048(3) 0.0070(18) 0.0149(19) 0.0042(17)
C21 0.0265(19) 0.039(2) 0.0230(18) -0.0035(15) -0.0021(14) 0.0027(15)
C22 0.0241(19) 0.043(2) 0.029(2) -0.0070(16) 0.0008(15) 0.0069(15)
C23 0.0265(19) 0.044(2) 0.0262(19) 0.0044(16) 0.0058(15) -0.0016(16)
C24 0.033(2) 0.038(2) 0.029(2) 0.0045(16) 0.0013(15) 0.0033(16)
C25 0.0280(19) 0.038(2) 0.032(2) -0.0039(16) 0.0036(15) 0.0096(15)
C26 0.0260(19) 0.046(2) 0.0256(19) 0.0001(16) 0.0048(15) 0.0008(16)
C31 0.036(2) 0.0237(17) 0.037(2) 0.0055(16) -0.0035(17) -0.0067(14)
C32 0.054(2) 0.035(2) 0.035(2) 0.0027(19) -0.0044(18) -0.003(2)
C33 0.049(3) 0.042(2) 0.061(3) 0.014(2) -0.018(2) 0.000(2)
C34 0.051(3) 0.029(2) 0.073(3) 0.000(2) 0.007(2) 0.0076(18)
C35 0.059(3) 0.032(2) 0.043(3) -0.0032(18) 0.008(2) -0.0040(19)
C36 0.044(2) 0.027(2) 0.034(2) 0.0035(16) -0.0015(17) -0.0024(16)
C101 0.046(3) 0.052(3) 0.057(3) -0.015(2) 0.006(2) -0.001(2)
C102 0.033(2) 0.059(3) 0.068(3) -0.013(2) -0.002(2) 0.0044(19)
C103 0.038(2) 0.031(2) 0.065(3) -0.0069(19) 0.016(2) -0.0011(17)
C104 0.045(2) 0.036(2) 0.051(3) 0.0019(18) 0.0157(19) 0.0032(17)
C105 0.043(2) 0.038(2) 0.052(3) 0.0127(19) 0.0115(19) 0.0054(18)
C106 0.042(3) 0.060(3) 0.094(4) -0.023(3) 0.023(2) 0.008(2)
C201 0.043(2) 0.033(2) 0.042(2) 0.0013(17) 0.0059(18) -0.0046(17)
C202 0.057(3) 0.031(2) 0.038(2) 0.0060(17) 0.0143(19) 0.0009(18)
C203 0.044(2) 0.043(2) 0.031(2) -0.0044(16) 0.0034(17) 0.0073(17)
C204 0.033(2) 0.054(2) 0.044(2) -0.0113(19) 0.0029(17) -0.0091(17)
C205 0.047(2) 0.047(2) 0.030(2) 0.0000(17) 0.0070(17) -0.0078(18)
C206 0.064(3) 0.083(3) 0.040(3) -0.003(2) -0.003(2) 0.000(2)
C301 0.047(2) 0.053(3) 0.035(2) -0.0008(19) 0.0108(18) 0.004(2)
C302 0.058(3) 0.037(2) 0.050(3) -0.0050(19) 0.017(2) 0.012(2)
C303 0.043(2) 0.033(2) 0.047(2) -0.0001(17) 0.0103(18) 0.0021(17)
C304 0.036(2) 0.041(2) 0.037(2) -0.0001(17) 0.0107(16) -0.0030(17)
C305 0.034(2) 0.035(2) 0.039(2) -0.0032(17) 0.0036(17) 0.0039(16)
C306 0.096(4) 0.047(3) 0.100(4) 0.013(3) 0.053(3) 0.000(3)

loop_
_atom_type_symbol
_atom_type_description
_atom_type_scat_dispersion_real
_atom_type_scat_dispersion_imag
_atom_type_scat_source
C C 0.0033 0.0016 'International Tables Vol C Tables 4.2.6.8 and 6.1.1.4'
H H 0.0000 0.0000 'International Tables Vol C Tables 4.2.6.8 and 6.1.1.4'
N N 0.0061 0.0033 'International Tables Vol C Tables 4.2.6.8 and 6.1.1.4'
F F 0.0171 0.0103 'International Tables Vol C Tables 4.2.6.8 and 6.1.1.4'
S S 0.1246 0.1234 'International Tables Vol C Tables 4.2.6.8 and 6.1.1.4'
Bi Bi -4.1077 10.2566 'International Tables Vol C Tables 4.2.6.8 and 6.1.1.4'

loop_
_geom_angle_atom_site_label_1
_geom_angle_atom_site_label_2
_geom_angle_atom_site_label_3
_geom_angle
_geom_angle_site_symmetry_1
_geom_angle_site_symmetry_3
_geom_angle_publ_flag
S1 Bi1 S2 85.87(3) . . ?
S1 Bi1 S3 88.63(3) . . ?
S2 Bi1 S3 85.73(3) . . ?
S1 Bi1 N1 176.01(7) . . ?
S2 Bi1 N1 90.31(7) . . ?
S3 Bi1 N1 92.27(6) . . ?
S1 Bi1 N3 94.05(7) . . ?
S2 Bi1 N3 89.11(6) . . ?
S3 Bi1 N3 174.00(6) . . ?
N1 Bi1 N3 84.70(9) . . ?
S1 Bi1 N2 91.80(7) . . ?
S2 Bi1 N2 168.96(6) . . ?
S3 Bi1 N2 83.42(6) . . ?
N1 Bi1 N2 92.16(9) . . ?
N3 Bi1 N2 101.84(8) . . ?
C11 S1 Bi1 103.77(12) . . ?
C21 S2 Bi1 104.25(10) . . ?
C31 S3 Bi1 101.97(11) . . ?
C101 N1 C105 116.5(3) . . ?
C101 N1 Bi1 119.7(3) . . ?
C105 N1 Bi1 123.7(2) . . ?
C201 N2 C205 116.6(3) . . ?
C201 N2 Bi1 123.4(2) . . ?
C205 N2 Bi1 119.6(2) . . ?
C301 N3 C305 116.1(3) . . ?
C301 N3 Bi1 126.1(3) . . ?
C305 N3 Bi1 117.4(2) . . ?
C16 C11 C12 116.2(3) . . ?
C16 C11 S1 124.0(3) . . ?
C12 C11 S1 119.8(3) . . ?
F12 C12 C13 117.8(3) . . ?
F12 C12 C11 120.2(4) . . ?
C13 C12 C11 122.1(4) . . ?
F13 C13 C12 120.7(4) . . ?
F13 C13 C14 118.9(4) . . ?
C12 C13 C14 120.4(4) . . ?
F14 C14 C15 121.1(4) . . ?
F14 C14 C13 120.4(4) . . ?
C15 C14 C13 118.5(4) . . ?
F15 C15 C14 119.3(4) . . ?
F15 C15 C16 120.1(4) . . ?
C14 C15 C16 120.6(4) . . ?
F16 C16 C11 119.6(4) . . ?
F16 C16 C15 118.2(3) . . ?
C11 C16 C15 122.2(4) . . ?
C26 C21 C22 115.8(3) . . ?
C26 C21 S2 121.6(3) . . ?
C22 C21 S2 122.6(3) . . ?
F22 C22 C23 118.0(3) . . ?
F22 C22 C21 119.1(3) . . ?
C23 C22 C21 122.9(3) . . ?
F23 C23 C22 121.0(3) . . ?
F23 C23 C24 119.1(3) . . ?
C22 C23 C24 119.9(3) . . ?
F24 C24 C23 120.4(3) . . ?
F24 C24 C25 119.8(3) . . ?
C23 C24 C25 119.8(3) . . ?
F25 C25 C24 120.2(3) . . ?
F25 C25 C26 120.3(3) . . ?
C24 C25 C26 119.5(3) . . ?
F26 C26 C25 117.5(3) . . ?
F26 C26 C21 120.5(3) . . ?
C25 C26 C21 122.0(3) . . ?
C32 C31 C36 115.7(4) . . ?
C32 C31 S3 122.9(3) . . ?
C36 C31 S3 121.4(3) . . ?
F32 C32 C33 117.8(3) . . ?
F32 C32 C31 119.7(4) . . ?
C33 C32 C31 122.5(4) . . ?
F33 C33 C34 119.6(4) . . ?
F33 C33 C32 120.4(4) . . ?
C34 C33 C32 120.0(4) . . ?
F34 C34 C33 120.6(4) . . ?
F34 C34 C35 119.7(4) . . ?
C33 C34 C35 119.7(4) . . ?
F35 C35 C34 120.0(4) . . ?
F35 C35 C36 120.4(3) . . ?
C34 C35 C36 119.6(4) . . ?
F36 C36 C35 117.9(3) . . ?
F36 C36 C31 119.5(3) . . ?
C35 C36 C31 122.6(3) . . ?
N1 C101 C102 123.5(4) . . ?
C101 C102 C103 119.7(4) . . ?
C104 C103 C102 116.7(4) . . ?
C104 C103 C106 121.7(4) . . ?
C102 C103 C106 121.5(4) . . ?
C103 C104 C105 120.2(4) . . ?
N1 C105 C104 123.4(4) . . ?
N2 C201 C202 123.0(3) . . ?
C203 C202 C201 120.2(3) . . ?
C202 C203 C204 117.2(3) . . ?
C202 C203 C206 121.5(4) . . ?
C204 C203 C206 121.3(4) . . ?
C205 C204 C203 119.6(3) . . ?
N2 C205 C204 123.4(3) . . ?
N3 C301 C302 123.5(4) . . ?
C301 C302 C303 120.2(4) . . ?
C304 C303 C302 115.9(4) . . ?
C304 C303 C306 121.1(4) . . ?
C302 C303 C306 122.9(4) . . ?
C305 C304 C303 120.7(4) . . ?
N3 C305 C304 123.5(3) . . ?

loop_
_geom_bond_atom_site_label_1
_geom_bond_atom_site_label_2
_geom_bond_distance
_geom_bond_site_symmetry_2
_geom_bond_publ_flag
Bi1 S1 2.6390(10) . ?
Bi1 S2 2.6395(9) . ?
Bi1 S3 2.6599(9) . ?
Bi1 N1 2.757(3) . ?
Bi1 N3 2.773(3) . ?
Bi1 N2 2.788(3) . ?
S1 C11 1.772(4) . ?
S2 C21 1.762(3) . ?
S3 C31 1.765(4) . ?
N1 C101 1.329(5) . ?
N1 C105 1.332(4) . ?
N2 C201 1.335(4) . ?
N2 C205 1.343(4) . ?
N3 C301 1.332(4) . ?
N3 C305 1.339(4) . ?
F12 C12 1.348(4) . ?
F13 C13 1.349(4) . ?
F14 C14 1.337(4) . ?
F15 C15 1.344(4) . ?
F16 C16 1.345(4) . ?
F22 C22 1.349(4) . ?
F23 C23 1.341(4) . ?
F24 C24 1.340(4) . ?
F25 C25 1.337(4) . ?
F26 C26 1.339(4) . ?
F32 C32 1.350(4) . ?
F33 C33 1.338(4) . ?
F35 C35 1.345(4) . ?
F34 C34 1.340(4) . ?
F36 C36 1.337(4) . ?
C11 C16 1.371(5) . ?
C11 C12 1.391(5) . ?
C12 C13 1.366(5) . ?
C13 C14 1.373(5) . ?
C14 C15 1.367(5) . ?
C15 C16 1.372(5) . ?
C21 C26 1.391(4) . ?
C21 C22 1.393(5) . ?
C22 C23 1.362(5) . ?
C23 C24 1.369(5) . ?
C24 C25 1.376(5) . ?
C25 C26 1.385(5) . ?
C31 C32 1.386(5) . ?
C31 C36 1.388(5) . ?
C32 C33 1.368(6) . ?
C33 C34 1.366(6) . ?
C34 C35 1.370(5) . ?
C35 C36 1.371(5) . ?
C101 C102 1.379(5) . ?
C102 C103 1.386(5) . ?
C103 C104 1.370(5) . ?
C103 C106 1.504(5) . ?
C104 C105 1.377(5) . ?
C201 C202 1.373(5) . ?
C202 C203 1.370(5) . ?
C203 C204 1.381(5) . ?
C203 C206 1.506(5) . ?
C204 C205 1.368(5) . ?
C301 C302 1.367(5) . ?
C302 C303 1.391(5) . ?
C303 C304 1.371(5) . ?
C303 C306 1.510(5) . ?
C304 C305 1.364(5) . ?
